data_7030740
loop_
_publ_author_name
'Willner, Alexander'
'Neumann, Beate'
'Stammler, Hans-Georg'
'Mitzel, Norbert W.'

_publ_section_title
;
 Transformation of hydroxylamide into hydrazide units in the
 coordination spheres of group 4 metals
;
_journal_coden_ASTM DTARAF
_journal_issue 32
_journal_name_full 'Dalton Transactions'
_journal_page_first 6280
_journal_page_last 6282
_journal_paper_doi 10.1039/b908176c
_journal_year 2009
_chemical_formula_moiety 'C32 H66 N6 O2 Si2 Zr2'
_chemical_formula_sum 'C32 H66 N6 O2 Si2 Zr2'
_chemical_formula_weight 805.53
_space_group_IT_number 14
_symmetry_cell_setting monoclinic
_symmetry_space_group_name_Hall '-P 2yn'
_symmetry_space_group_name_H-M 'P 1 21/n 1'
_atom_sites_solution_hydrogens geom
_atom_sites_solution_primary direct
_atom_sites_solution_secondary difmap
_audit_creation_method SHELXL-97
_cell_angle_alpha 90.00
_cell_angle_beta 93.2933(14)
_cell_angle_gamma 90.00
_cell_formula_units_Z 2
_cell_length_a 10.2455(2)
_cell_length_b 14.0552(3)
_cell_length_c 13.9038(3)
_cell_measurement_reflns_used 38546
_cell_measurement_temperature 100(2)
_cell_measurement_theta_max 27.485
_cell_measurement_theta_min 2.910
_cell_volume 1998.88(7)
_computing_cell_refinement 'HKL Scalepack (Otwinowski & Minor 1997)'
_computing_data_collection 'Collect, Bruker AXS, 2004'
_computing_data_reduction 'Denzo and Scalepack (Otwinowski & Minor, 1997)'
_computing_molecular_graphics 'SHELXTL-PLUS (1990)'
_computing_publication_material 'SHELXL-97 (Sheldrick, 1997)'
_computing_structure_refinement 'SHELXL-97 (Sheldrick, 1997)'
_computing_structure_solution 'SHELXS-97 (Sheldrick, 1990)'
_diffrn_ambient_temperature 100(2)
_diffrn_measured_fraction_theta_full 0.998
_diffrn_measured_fraction_theta_max 0.998
_diffrn_measurement_device_type KappaCCD
_diffrn_measurement_method CCD
_diffrn_radiation_monochromator graphite
_diffrn_radiation_source 'fine-focus sealed tube'
_diffrn_radiation_type MoK\a
_diffrn_radiation_wavelength 0.71073
_diffrn_reflns_av_R_equivalents 0.046
_diffrn_reflns_av_sigmaI/netI 0.0262
_diffrn_reflns_limit_h_max 13
_diffrn_reflns_limit_h_min -13
_diffrn_reflns_limit_k_max 18
_diffrn_reflns_limit_k_min -18
_diffrn_reflns_limit_l_max 18
_diffrn_reflns_limit_l_min -18
_diffrn_reflns_number 40492
_diffrn_reflns_theta_full 27.45
_diffrn_reflns_theta_max 27.45
_diffrn_reflns_theta_min 2.92
_exptl_absorpt_coefficient_mu 0.616
_exptl_absorpt_correction_T_max 0.9410
_exptl_absorpt_correction_T_min 0.8369
_exptl_absorpt_correction_type multi-scan
_exptl_absorpt_process_details 'Denzo and Scalepack (Otwinowski & Minor, 1997)'
_exptl_crystal_colour Colourless
_exptl_crystal_density_diffrn 1.338
_exptl_crystal_density_method 'not measured'
_exptl_crystal_description fragment
_exptl_crystal_F_000 848
_exptl_crystal_size_max 0.30
_exptl_crystal_size_mid 0.14
_exptl_crystal_size_min 0.10
_refine_diff_density_max 0.593
_refine_diff_density_min -0.427
_refine_diff_density_rms 0.069
_refine_ls_extinction_method none
_refine_ls_goodness_of_fit_ref 1.043
_refine_ls_hydrogen_treatment constr
_refine_ls_matrix_type full
_refine_ls_number_parameters 210
_refine_ls_number_reflns 4569
_refine_ls_number_restraints 0
_refine_ls_restrained_S_all 1.043
_refine_ls_R_factor_all 0.0377
_refine_ls_R_factor_gt 0.0295
_refine_ls_shift/su_max 0.001
_refine_ls_shift/su_mean 0.000
_refine_ls_structure_factor_coef Fsqd
_refine_ls_weighting_details 'calc w=1/[\s^2^(Fo^2^)+(0.0415P)^2^+1.2628P] where P=(Fo^2^+2Fc^2^)/3'
_refine_ls_weighting_scheme calc
_refine_ls_wR_factor_gt 0.0760
_refine_ls_wR_factor_ref 0.0801
_reflns_number_gt 3902
_reflns_number_total 4569
_reflns_threshold_expression >2sigma(I)
_cod_duplicate_entry 7001797
_cod_data_source_file b908176c.txt
_cod_data_source_block compound3
_cod_depositor_comments
;
The following automatic conversions were performed:

'_symmetry_cell_setting' value 'Monoclinic' changed to 'monoclinic'
according to
/usr/data/users/saulius/automatic-downloads/retrospective/RSC/lib/dictionaries/cif_core.dic
dictionary named 'cif_core.dic' version 2.4.2 from 2011-04-26.

Automatic conversion script
Id: cif_fix_values 2281 2013-09-26 08:29:07Z andrius 
;
_cod_original_sg_symbol_H-M 'P 21/n'
_cod_database_code 7030740

loop_
_symmetry_equiv_pos_as_xyz
'x, y, z'
'-x+1/2, y+1/2, -z+1/2'
'-x, -y, -z'
'x-1/2, -y-1/2, z-1/2'

loop_
_atom_site_label
_atom_site_type_symbol
_atom_site_fract_x
_atom_site_fract_y
_atom_site_fract_z
_atom_site_U_iso_or_equiv
_atom_site_adp_type
_atom_site_occupancy
_atom_site_symmetry_multiplicity
_atom_site_calc_flag
_atom_site_refinement_flags
Zr1 Zr 0.496899(18) 0.393593(13) 0.680550(12) 0.02043(7) Uani 1 1 d .
Si1 Si 0.28051(5) 0.55218(4) 0.50107(4) 0.02136(12) Uani 1 1 d .
O1 O 0.40186(14) 0.57338(10) 0.43393(10) 0.0251(3) Uani 1 1 d .
N1 N 0.4000(2) 0.26722(14) 0.68445(16) 0.0404(5) Uani 1 1 d .
N2 N 0.5076(2) 0.23031(15) 0.63707(16) 0.0421(5) Uani 1 1 d .
N3 N 0.6399(2) 0.37173(14) 0.79115(13) 0.0326(4) Uani 1 1 d .
C1 C 0.33290(19) 0.52230(14) 0.62913(14) 0.0221(4) Uani 1 1 d .
C2 C 0.4360(2) 0.56804(14) 0.68601(14) 0.0237(4) Uani 1 1 d .
C3 C 0.4328(2) 0.53780(15) 0.78273(14) 0.0270(4) Uani 1 1 d .
C4 C 0.3279(2) 0.47244(16) 0.78818(14) 0.0284(4) Uani 1 1 d .
C5 C 0.26545(19) 0.46383(15) 0.69488(14) 0.0252(4) Uani 1 1 d .
C6 C 0.5276(2) 0.64206(15) 0.65099(16) 0.0288(4) Uani 1 1 d .
H6A H 0.4891 0.7053 0.6580 0.043 Uiso 1 1 calc R
H6B H 0.5426 0.6305 0.5830 0.043 Uiso 1 1 calc R
H6C H 0.6110 0.6387 0.6891 0.043 Uiso 1 1 calc R
C7 C 0.5185(2) 0.57468(18) 0.86586(16) 0.0360(5) Uani 1 1 d .
H7A H 0.6069 0.5856 0.8448 0.054 Uiso 1 1 calc R
H7B H 0.5219 0.5279 0.9182 0.054 Uiso 1 1 calc R
H7C H 0.4826 0.6346 0.8888 0.054 Uiso 1 1 calc R
C8 C 0.2826(3) 0.4281(2) 0.87918(16) 0.0403(6) Uani 1 1 d .
H8A H 0.2132 0.4673 0.9044 0.060 Uiso 1 1 calc R
H8B H 0.3562 0.4242 0.9272 0.060 Uiso 1 1 calc R
H8C H 0.2489 0.3641 0.8651 0.060 Uiso 1 1 calc R
C9 C 0.1394(2) 0.41052(19) 0.67376(18) 0.0375(5) Uani 1 1 d .
H9A H 0.1157 0.3764 0.7317 0.056 Uiso 1 1 calc R
H9B H 0.1506 0.3649 0.6216 0.056 Uiso 1 1 calc R
H9C H 0.0699 0.4556 0.6543 0.056 Uiso 1 1 calc R
C10 C 0.1772(2) 0.66224(16) 0.50483(16) 0.0326(5) Uani 1 1 d .
H10A H 0.2306 0.7154 0.5302 0.049 Uiso 1 1 calc R
H10B H 0.1048 0.6512 0.5466 0.049 Uiso 1 1 calc R
H10C H 0.1420 0.6776 0.4396 0.049 Uiso 1 1 calc R
C11 C 0.1789(2) 0.45276(16) 0.44700(15) 0.0312(5) Uani 1 1 d .
H11A H 0.1693 0.4609 0.3769 0.047 Uiso 1 1 calc R
H11B H 0.0924 0.4536 0.4736 0.047 Uiso 1 1 calc R
H11C H 0.2218 0.3918 0.4621 0.047 Uiso 1 1 calc R
C12 C 0.2993(3) 0.1993(2) 0.7055(2) 0.0576(8) Uani 1 1 d .
H12A H 0.2532 0.1791 0.6452 0.086 Uiso 1 1 calc R
H12B H 0.2372 0.2290 0.7473 0.086 Uiso 1 1 calc R
H12C H 0.3394 0.1438 0.7381 0.086 Uiso 1 1 calc R
C13 C 0.4719(4) 0.1930(2) 0.5425(2) 0.0685(10) Uani 1 1 d .
H13A H 0.4312 0.1304 0.5487 0.103 Uiso 1 1 calc R
H13B H 0.5503 0.1870 0.5058 0.103 Uiso 1 1 calc R
H13C H 0.4099 0.2364 0.5088 0.103 Uiso 1 1 calc R
C14 C 0.5871(4) 0.1617(2) 0.6932(3) 0.0840(13) Uani 1 1 d .
H14A H 0.6124 0.1889 0.7565 0.126 Uiso 1 1 calc R
H14B H 0.6659 0.1469 0.6593 0.126 Uiso 1 1 calc R
H14C H 0.5366 0.1034 0.7015 0.126 Uiso 1 1 calc R
C15 C 0.7708(3) 0.4062(3) 0.7923(3) 0.0826(14) Uani 1 1 d .
H15A H 0.7861 0.4503 0.8464 0.124 Uiso 1 1 calc R
H15B H 0.7845 0.4394 0.7317 0.124 Uiso 1 1 calc R
H15C H 0.8317 0.3526 0.7996 0.124 Uiso 1 1 calc R
C16 C 0.6222(3) 0.3268(3) 0.8839(2) 0.0760(12) Uani 1 1 d .
H16A H 0.6897 0.2782 0.8961 0.114 Uiso 1 1 calc R
H16B H 0.5356 0.2970 0.8831 0.114 Uiso 1 1 calc R
H16C H 0.6293 0.3750 0.9349 0.114 Uiso 1 1 calc R

loop_
_atom_site_aniso_label
_atom_site_aniso_U_11
_atom_site_aniso_U_22
_atom_site_aniso_U_33
_atom_site_aniso_U_23
_atom_site_aniso_U_13
_atom_site_aniso_U_12
Zr1 0.02098(11) 0.02089(11) 0.01952(11) 0.00266(7) 0.00211(7) -0.00059(7)
Si1 0.0213(3) 0.0227(3) 0.0202(2) 0.0009(2) 0.0028(2) 0.0034(2)
O1 0.0264(7) 0.0270(7) 0.0222(7) 0.0038(6) 0.0055(6) 0.0047(6)
N1 0.0423(12) 0.0271(10) 0.0520(12) 0.0037(9) 0.0027(10) -0.0076(9)
N2 0.0408(12) 0.0354(11) 0.0504(12) 0.0059(10) 0.0041(10) -0.0006(9)
N3 0.0368(11) 0.0328(10) 0.0273(9) 0.0056(8) -0.0059(8) 0.0021(8)
C1 0.0196(9) 0.0238(10) 0.0231(9) 0.0007(8) 0.0041(7) 0.0025(8)
C2 0.0234(10) 0.0231(10) 0.0250(10) -0.0017(8) 0.0035(8) 0.0036(8)
C3 0.0276(11) 0.0299(11) 0.0235(9) -0.0026(8) 0.0029(8) 0.0051(9)
C4 0.0251(10) 0.0379(12) 0.0227(10) 0.0031(9) 0.0057(8) 0.0047(9)
C5 0.0206(10) 0.0317(11) 0.0238(9) 0.0026(8) 0.0044(8) 0.0020(8)
C6 0.0303(11) 0.0244(10) 0.0319(11) -0.0017(9) 0.0035(9) -0.0007(9)
C7 0.0393(13) 0.0432(13) 0.0252(11) -0.0074(10) -0.0006(9) 0.0003(11)
C8 0.0416(14) 0.0535(15) 0.0269(11) 0.0043(11) 0.0110(10) -0.0018(12)
C9 0.0243(11) 0.0516(15) 0.0368(12) 0.0110(11) 0.0031(9) -0.0067(10)
C10 0.0329(12) 0.0309(11) 0.0343(11) 0.0005(9) 0.0040(9) 0.0104(9)
C11 0.0285(11) 0.0363(12) 0.0288(10) -0.0057(9) 0.0015(9) 0.0006(9)
C12 0.0592(19) 0.0443(16) 0.071(2) 0.0034(14) 0.0184(15) -0.0141(14)
C13 0.114(3) 0.0371(15) 0.0565(18) -0.0036(14) 0.0248(19) -0.0132(17)
C14 0.081(3) 0.0351(17) 0.131(3) 0.0084(19) -0.032(2) 0.0059(16)
C15 0.0399(17) 0.149(4) 0.058(2) 0.054(2) -0.0072(15) -0.012(2)
C16 0.0512(18) 0.118(3) 0.0572(18) 0.046(2) -0.0161(15) -0.025(2)

loop_
_atom_type_symbol
_atom_type_description
_atom_type_scat_dispersion_real
_atom_type_scat_dispersion_imag
_atom_type_scat_source
C C 0.0033 0.0016 'International Tables Vol C Tables 4.2.6.8 and 6.1.1.4'
H H 0.0000 0.0000 'International Tables Vol C Tables 4.2.6.8 and 6.1.1.4'
N N 0.0061 0.0033 'International Tables Vol C Tables 4.2.6.8 and 6.1.1.4'
O O 0.0106 0.0060 'International Tables Vol C Tables 4.2.6.8 and 6.1.1.4'
Si Si 0.0817 0.0704 'International Tables Vol C Tables 4.2.6.8 and 6.1.1.4'
Zr Zr -2.9673 0.5597 'International Tables Vol C Tables 4.2.6.8 and 6.1.1.4'

loop_
_geom_angle_atom_site_label_1
_geom_angle_atom_site_label_2
_geom_angle_atom_site_label_3
_geom_angle
_geom_angle_site_symmetry_1
_geom_angle_site_symmetry_3
O1 Zr1 N1 119.90(7) 3_666 .
O1 Zr1 N3 104.25(7) 3_666 .
N1 Zr1 N3 100.06(8) . .
O1 Zr1 N2 89.32(7) 3_666 .
N1 Zr1 N2 36.35(8) . .
N3 Zr1 N2 90.27(8) . .
O1 Zr1 C2 86.51(6) 3_666 .
N1 Zr1 C2 136.24(8) . .
N3 Zr1 C2 106.53(7) . .
N2 Zr1 C2 163.20(7) . .
O1 Zr1 C1 88.61(6) 3_666 .
N1 Zr1 C1 108.22(8) . .
N3 Zr1 C1 137.48(7) . .
N2 Zr1 C1 130.88(7) . .
C2 Zr1 C1 32.84(6) . .
O1 Zr1 C3 114.52(6) 3_666 .
N1 Zr1 C3 122.01(8) . .
N3 Zr1 C3 84.26(7) . .
N2 Zr1 C3 156.16(7) . .
C2 Zr1 C3 32.05(6) . .
C1 Zr1 C3 53.94(6) . .
O1 Zr1 C5 119.44(6) 3_666 .
N1 Zr1 C5 83.13(8) . .
N3 Zr1 C5 127.43(7) . .
N2 Zr1 C5 116.34(7) . .
C2 Zr1 C5 53.11(7) . .
C1 Zr1 C5 32.49(6) . .
C3 Zr1 C5 52.75(7) . .
O1 Zr1 C4 138.64(6) 3_666 .
N1 Zr1 C4 90.85(8) . .
N3 Zr1 C4 95.80(7) . .
N2 Zr1 C4 126.84(7) . .
C2 Zr1 C4 52.90(7) . .
C1 Zr1 C4 53.68(6) . .
C3 Zr1 C4 31.78(7) . .
C5 Zr1 C4 31.74(6) . .
O1 Si1 C11 109.41(9) . .
O1 Si1 C10 108.45(9) . .
C11 Si1 C10 108.92(11) . .
O1 Si1 C1 113.54(8) . .
C11 Si1 C1 109.61(10) . .
C10 Si1 C1 106.79(9) . .
Si1 O1 Zr1 161.29(9) . 3_666
N2 N1 C12 115.8(2) . .
N2 N1 Zr1 85.04(13) . .
C12 N1 Zr1 159.14(19) . .
N1 N2 C13 113.2(2) . .
N1 N2 C14 114.8(3) . .
C13 N2 C14 110.6(3) . .
N1 N2 Zr1 58.60(11) . .
C13 N2 Zr1 124.72(18) . .
C14 N2 Zr1 122.3(2) . .
C15 N3 C16 107.6(2) . .
C15 N3 Zr1 125.40(17) . .
C16 N3 Zr1 126.79(18) . .
C2 C1 C5 105.76(17) . .
C2 C1 Si1 125.72(15) . .
C5 C1 Si1 127.59(15) . .
C2 C1 Zr1 73.15(11) . .
C5 C1 Zr1 75.42(11) . .
Si1 C1 Zr1 125.02(9) . .
C3 C2 C1 109.46(18) . .
C3 C2 C6 124.51(19) . .
C1 C2 C6 125.88(18) . .
C3 C2 Zr1 75.90(12) . .
C1 C2 Zr1 74.01(11) . .
C6 C2 Zr1 120.11(14) . .
C2 C3 C4 107.75(18) . .
C2 C3 C7 125.7(2) . .
C4 C3 C7 126.36(19) . .
C2 C3 Zr1 72.05(11) . .
C4 C3 Zr1 74.84(12) . .
C7 C3 Zr1 122.55(15) . .
C5 C4 C3 108.04(18) . .
C5 C4 C8 126.0(2) . .
C3 C4 C8 125.7(2) . .
C5 C4 Zr1 73.60(11) . .
C3 C4 Zr1 73.39(11) . .
C8 C4 Zr1 123.67(16) . .
C4 C5 C1 108.97(18) . .
C4 C5 C9 123.86(19) . .
C1 C5 C9 126.79(19) . .
C4 C5 Zr1 74.66(12) . .
C1 C5 Zr1 72.10(11) . .
C9 C5 Zr1 125.05(15) . .
C2 C6 H6A 109.5 . .
C2 C6 H6B 109.5 . .
H6A C6 H6B 109.5 . .
C2 C6 H6C 109.5 . .
H6A C6 H6C 109.5 . .
H6B C6 H6C 109.5 . .
C3 C7 H7A 109.5 . .
C3 C7 H7B 109.5 . .
H7A C7 H7B 109.5 . .
C3 C7 H7C 109.5 . .
H7A C7 H7C 109.5 . .
H7B C7 H7C 109.5 . .
C4 C8 H8A 109.5 . .
C4 C8 H8B 109.5 . .
H8A C8 H8B 109.5 . .
C4 C8 H8C 109.5 . .
H8A C8 H8C 109.5 . .
H8B C8 H8C 109.5 . .
C5 C9 H9A 109.5 . .
C5 C9 H9B 109.5 . .
H9A C9 H9B 109.5 . .
C5 C9 H9C 109.5 . .
H9A C9 H9C 109.5 . .
H9B C9 H9C 109.5 . .
Si1 C10 H10A 109.5 . .
Si1 C10 H10B 109.5 . .
H10A C10 H10B 109.5 . .
Si1 C10 H10C 109.5 . .
H10A C10 H10C 109.5 . .
H10B C10 H10C 109.5 . .
Si1 C11 H11A 109.5 . .
Si1 C11 H11B 109.5 . .
H11A C11 H11B 109.5 . .
Si1 C11 H11C 109.5 . .
H11A C11 H11C 109.5 . .
H11B C11 H11C 109.5 . .
N1 C12 H12A 109.5 . .
N1 C12 H12B 109.5 . .
H12A C12 H12B 109.5 . .
N1 C12 H12C 109.5 . .
H12A C12 H12C 109.5 . .
H12B C12 H12C 109.5 . .
N2 C13 H13A 109.5 . .
N2 C13 H13B 109.5 . .
H13A C13 H13B 109.5 . .
N2 C13 H13C 109.5 . .
H13A C13 H13C 109.5 . .
H13B C13 H13C 109.5 . .
N2 C14 H14A 109.5 . .
N2 C14 H14B 109.5 . .
H14A C14 H14B 109.5 . .
N2 C14 H14C 109.5 . .
H14A C14 H14C 109.5 . .
H14B C14 H14C 109.5 . .
N3 C15 H15A 109.5 . .
N3 C15 H15B 109.5 . .
H15A C15 H15B 109.5 . .
N3 C15 H15C 109.5 . .
H15A C15 H15C 109.5 . .
H15B C15 H15C 109.5 . .
N3 C16 H16A 109.5 . .
N3 C16 H16B 109.5 . .
H16A C16 H16B 109.5 . .
N3 C16 H16C 109.5 . .
H16A C16 H16C 109.5 . .
H16B C16 H16C 109.5 . .

loop_
_geom_bond_atom_site_label_1
_geom_bond_atom_site_label_2
_geom_bond_distance
_geom_bond_site_symmetry_2
Zr1 O1 2.0036(13) 3_666
Zr1 N1 2.0369(19) .
Zr1 N3 2.0848(18) .
Zr1 N2 2.377(2) .
Zr1 C2 2.532(2) .
Zr1 C1 2.5435(19) .
Zr1 C3 2.582(2) .
Zr1 C5 2.587(2) .
Zr1 C4 2.600(2) .
Si1 O1 1.6246(14) .
Si1 C11 1.874(2) .
Si1 C10 1.877(2) .
Si1 C1 1.878(2) .
O1 Zr1 2.0036(13) 3_666
N1 N2 1.415(3) .
N1 C12 1.448(3) .
N2 C13 1.443(4) .
N2 C14 1.459(4) .
N3 C15 1.425(4) .
N3 C16 1.457(3) .
C1 C2 1.435(3) .
C1 C5 1.436(3) .
C2 C3 1.413(3) .
C2 C6 1.501(3) .
C3 C4 1.419(3) .
C3 C7 1.503(3) .
C4 C5 1.418(3) .
C4 C8 1.507(3) .
C5 C9 1.507(3) .
C6 H6A 0.9800 .
C6 H6B 0.9800 .
C6 H6C 0.9800 .
C7 H7A 0.9800 .
C7 H7B 0.9800 .
C7 H7C 0.9800 .
C8 H8A 0.9800 .
C8 H8B 0.9800 .
C8 H8C 0.9800 .
C9 H9A 0.9800 .
C9 H9B 0.9800 .
C9 H9C 0.9800 .
C10 H10A 0.9800 .
C10 H10B 0.9800 .
C10 H10C 0.9800 .
C11 H11A 0.9800 .
C11 H11B 0.9800 .
C11 H11C 0.9800 .
C12 H12A 0.9800 .
C12 H12B 0.9800 .
C12 H12C 0.9800 .
C13 H13A 0.9800 .
C13 H13B 0.9800 .
C13 H13C 0.9800 .
C14 H14A 0.9800 .
C14 H14B 0.9800 .
C14 H14C 0.9800 .
C15 H15A 0.9800 .
C15 H15B 0.9800 .
C15 H15C 0.9800 .
C16 H16A 0.9800 .
C16 H16B 0.9800 .
C16 H16C 0.9800 .
